data_7108154
loop_
_publ_author_name
'Peng-Fei Shi'
'Bin Zhao'
'Gang Xiong'
'Yin-Ling Hou'
'Peng Cheng'

_publ_section_title
;
 Fast capture and separation of, and luminescent probe for, pollutant
 chromate using a multi-functional cationic heterometal-organic framework
;
_journal_name_full Chem.Commun.
_journal_page_first 8231
_journal_paper_doi 10.1039/c2cc33707j
_journal_volume 48
_journal_year 2012
_chemical_formula_moiety '0.25(C144 H104 Dy8 N24 O64 Zn4), 0.65(Cl O3), 1.35(Cl O4), 10.65(O)'
_chemical_formula_sum 'C36 H26 Cl2 Dy2 N6 O34 Zn'
_chemical_formula_weight 1547.90
_chemical_name_systematic
;
?
;
_space_group_crystal_system monoclinic
_space_group_IT_number 15
_space_group_name_Hall '-C 2yc'
_space_group_name_H-M_alt 'C 1 2/c 1'
_symmetry_space_group_name_Hall '-C 2yc'
_symmetry_space_group_name_H-M 'C 1 2/c 1'
_atom_sites_solution_hydrogens geom
_atom_sites_solution_primary direct
_atom_sites_solution_secondary difmap
_audit_creation_date 2011-12-26
_audit_creation_method
;
Olex2 1.1
(compiled 2011.11.01 svn.r2039, GUI svn.r3906)
;
_cell_angle_alpha 90.00
_cell_angle_beta 107.578(2)
_cell_angle_gamma 90.00
_cell_formula_units_Z 4
_cell_length_a 17.3797(4)
_cell_length_b 16.6989(3)
_cell_length_c 21.4272(5)
_cell_measurement_reflns_used 7126
_cell_measurement_temperature 293(2)
_cell_measurement_theta_max 29.1877
_cell_measurement_theta_min 2.4536
_cell_volume 5928.3(2)
_computing_cell_refinement
;
CrysAlisPro, Oxford Diffraction Ltd.,
Version 1.171.33.66 (release 28-04-2010 CrysAlis171 .NET)
(compiled Apr 28 2010,14:27:37)
;
_computing_data_collection
;
CrysAlisPro, Oxford Diffraction Ltd.,
Version 1.171.33.66 (release 28-04-2010 CrysAlis171 .NET)
(compiled Apr 28 2010,14:27:37)
;
_computing_data_reduction
;
CrysAlisPro, Oxford Diffraction Ltd.,
Version 1.171.33.66 (release 28-04-2010 CrysAlis171 .NET)
(compiled Apr 28 2010,14:27:37)
;
_computing_molecular_graphics
;
O. V. Dolomanov, L. J. Bourhis, R. J. Gildea, J. A. K. Howard and H. Puschmann,
OLEX2: a complete structure solution, refinement and analysis program.
J. Appl. Cryst. (2009). 42, 339-341.
;
_computing_publication_material
;
O. V. Dolomanov, L. J. Bourhis, R. J. Gildea, J. A. K. Howard and H. Puschmann,
OLEX2: a complete structure solution, refinement and analysis program.
J. Appl. Cryst. (2009). 42, 339-341.
;
_computing_structure_refinement
;
XL, G.M. Sheldrick, Acta Cryst.
(2008). A64, 112-122
;
_computing_structure_solution 'SHELXS-97 (Sheldrick, 1990)'
_diffrn_ambient_temperature 293(2)
_diffrn_detector_area_resol_mean 16.2116
_diffrn_measured_fraction_theta_full 0.999
_diffrn_measured_fraction_theta_max 0.999
_diffrn_measurement_details
;
1 omega -75.00 -39.00 1.0000 15.0000
omega____ theta____ kappa____ phi______ frames
- -19.1472 123.0000 -93.0000 36

2 omega -84.00 -1.00 1.0000 15.0000
omega____ theta____ kappa____ phi______ frames
- -19.1472 -38.0000 68.0000 83

3 omega 35.00 91.00 1.0000 15.0000
omega____ theta____ kappa____ phi______ frames
- 18.6785 37.0000 60.0000 56

4 omega 34.00 95.00 1.0000 15.0000
omega____ theta____ kappa____ phi______ frames
- 18.6785 179.0000 0.0000 61
;
_diffrn_measurement_device_type 'SuperNova, Single source at offset), Eos'
_diffrn_measurement_method '\w scans'
_diffrn_orient_matrix_UB_11 0.0194235000
_diffrn_orient_matrix_UB_12 0.0294306000
_diffrn_orient_matrix_UB_13 -0.0137940000
_diffrn_orient_matrix_UB_21 0.0227025000
_diffrn_orient_matrix_UB_22 -0.0304078000
_diffrn_orient_matrix_UB_23 -0.0095648000
_diffrn_orient_matrix_UB_31 -0.0306458000
_diffrn_orient_matrix_UB_32 -0.0037375000
_diffrn_orient_matrix_UB_33 -0.0303736000
_diffrn_radiation_monochromator mirror
_diffrn_radiation_type 'Mo K\a'
_diffrn_radiation_wavelength 0.7107
_diffrn_reflns_av_R_equivalents 0.0387
_diffrn_reflns_av_unetI/netI 0.1505
_diffrn_reflns_limit_h_max 16
_diffrn_reflns_limit_h_min -23
_diffrn_reflns_limit_k_max 22
_diffrn_reflns_limit_k_min -16
_diffrn_reflns_limit_l_max 29
_diffrn_reflns_limit_l_min -27
_diffrn_reflns_number 28603
_diffrn_reflns_theta_full 25.01
_diffrn_reflns_theta_max 25.01
_diffrn_reflns_theta_min 2.4536
_diffrn_source 'SuperNova (Mo) X-ray Source'
_diffrn_source_current n/a
_diffrn_source_voltage n/a
_exptl_absorpt_coefficient_mu 3.081
_exptl_absorpt_correction_T_max 1.00000
_exptl_absorpt_correction_T_min 0.85530
_exptl_absorpt_correction_type multi-scan
_exptl_absorpt_process_details
;
CrysAlisPro, Oxford Diffraction Ltd.,
Version 1.171.33.66 (release 28-04-2010 CrysAlis171 .NET)
(compiled Apr 28 2010,14:27:37)
Empirical absorption correction using spherical harmonics,
implemented in SCALE3 ABSPACK scaling algorithm.
;
_exptl_crystal_density_diffrn 1.734
_exptl_crystal_density_method 'not measured'
_exptl_crystal_F_000 3008
_exptl_crystal_size_max 0.25
_exptl_crystal_size_mid 0.25
_exptl_crystal_size_min 0.20
_refine_diff_density_max 2.746
_refine_diff_density_min -1.226
_refine_diff_density_rms 0.188
_refine_ls_extinction_method none
_refine_ls_goodness_of_fit_ref 1.176
_refine_ls_hydrogen_treatment mixed
_refine_ls_matrix_type full
_refine_ls_number_parameters 397
_refine_ls_number_reflns 5235
_refine_ls_number_restraints 16
_refine_ls_restrained_S_all 1.176
_refine_ls_R_factor_all 0.0532
_refine_ls_R_factor_gt 0.0421
_refine_ls_shift/su_max 0.169
_refine_ls_shift/su_mean 0.006
_refine_ls_structure_factor_coef Fsqd
_refine_ls_weighting_details 'calc w=1/[\s^2^(Fo^2^)+(0.0734P)^2^+17.3107P] where P=(Fo^2^+2Fc^2^)/3'
_refine_ls_weighting_scheme calc
_refine_ls_wR_factor_gt 0.1309
_refine_ls_wR_factor_ref 0.1343
_reflns_number_gt 4185
_reflns_number_total 5235
_reflns_threshold_expression >2sigma(I)
_cod_data_source_file c2cc33707j.txt
_cod_data_source_block p100626a
_cod_database_code 7108154
_chemical_oxdiff_formula C12DY1ZN1
_chemical_oxdiff_usercomment SPF100612A8
_reflns_odcompleteness_completeness 99.86
_reflns_odcompleteness_iscentric 1
_reflns_odcompleteness_theta 26.32

loop_
_space_group_symop_id
_space_group_symop_operation_xyz
1 'x, y, z'
2 '-x, y, -z+1/2'
3 'x+1/2, y+1/2, z'
4 '-x+1/2, y+1/2, -z+1/2'
5 '-x, -y, -z'
6 'x, -y, z-1/2'
7 '-x+1/2, -y+1/2, -z'
8 'x+1/2, -y+1/2, z-1/2'

loop_
_atom_site_label
_atom_site_type_symbol
_atom_site_fract_x
_atom_site_fract_y
_atom_site_fract_z
_atom_site_U_iso_or_equiv
_atom_site_adp_type
_atom_site_occupancy
_atom_site_symmetry_multiplicity
_atom_site_calc_flag
_atom_site_refinement_flags
_atom_site_disorder_assembly
_atom_site_disorder_group
C1 C 0.0574(4) 0.4334(4) 0.8491(3) 0.0152(15) Uani 1 1 d . . .
C3 C 0.2599(4) 0.5785(5) 0.8645(4) 0.0229(18) Uani 1 1 d . . .
H3 H 0.3033 0.6117 0.8656 0.028 Uiso 1 1 calc R . .
C5 C 0.2688(4) 0.5151(5) 0.9075(3) 0.0167(16) Uani 1 1 d . . .
C6 C 0.2023(4) 0.4677(4) 0.9035(3) 0.0165(16) Uani 1 1 d . . .
H6 H 0.2060 0.4256 0.9327 0.020 Uiso 1 1 calc R . .
C7 C -0.0089(4) -0.1314(4) 0.9226(3) 0.0149(15) Uani 1 1 d . . .
C8 C -0.0807(4) 0.3507(4) 0.8388(4) 0.0190(16) Uani 1 1 d . . .
H8 H -0.1287 0.3244 0.8363 0.023 Uiso 1 1 calc R . .
C9 C -0.0007(4) -0.1999(4) 0.8196(3) 0.0137(15) Uani 1 1 d . . .
H9 H 0.0114 -0.1512 0.8038 0.016 Uiso 1 1 calc R . .
C10 C -0.0140(4) -0.2048(4) 0.8810(3) 0.0138(15) Uani 1 1 d . . .
C11 C -0.0818(5) 0.4251(4) 0.8116(4) 0.0193(17) Uani 1 1 d . . .
H11 H -0.1313 0.4481 0.7896 0.023 Uiso 1 1 calc R . .
C12 C 0.0325(4) 0.6549(5) 0.6367(3) 0.0204(17) Uani 1 1 d . . .
H12 H 0.0426 0.6051 0.6215 0.025 Uiso 1 1 calc R . .
C13 C -0.0066(4) 0.3149(4) 0.8703(3) 0.0144(15) Uani 1 1 d . . .
C14 C -0.0059(4) -0.2684(4) 0.7836(3) 0.0118(15) Uani 1 1 d . . .
C15 C -0.0012(4) 0.2299(4) 0.8956(3) 0.0156(16) Uani 1 1 d . . .
C17 C 0.1299(4) 0.4835(4) 0.8554(3) 0.0138(15) Uani 1 1 d . . .
C18 C -0.0301(5) -0.2787(4) 0.9025(3) 0.0212(17) Uani 1 1 d . . .
H18 H -0.0392 -0.2840 0.9429 0.025 Uiso 1 1 calc R . .
C19 C 0.1841(4) 0.5916(5) 0.8191(4) 0.0191(17) Uani 1 1 d . . .
H19 H 0.1777 0.6355 0.7913 0.023 Uiso 1 1 calc R . .
C20 C 0.0621(4) 0.3568(5) 0.8758(3) 0.0175(16) Uani 1 1 d . . .
H20 H 0.1121 0.3345 0.8974 0.021 Uiso 1 1 calc R . .
C1A C 0.1536(4) 0.0059(4) 1.0405(3) 0.0168(16) Uani 1 1 d . . .
Cl1 Cl 0.2616(4) 0.3015(4) 0.8014(3) 0.0408(8) Uani 0.336(3) 1 d PD A 1
Cl1' Cl 0.3131(2) 0.3987(2) 0.72082(17) 0.0408(8) Uani 0.664(3) 1 d P A 2
Dy1 Dy 0.021679(19) 0.067702(18) 0.930914(14) 0.01023(14) Uani 1 1 d . . .
N3 N 0.0209(3) 0.6595(3) 0.6951(2) 0.0116(12) Uani 1 1 d . . .
N4 N 0.1214(4) 0.5450(3) 0.8138(3) 0.0138(13) Uani 1 1 d . . .
N7 N -0.0144(3) 0.4660(4) 0.8155(3) 0.0133(13) Uani 1 1 d . . .
O1 O 0.0304(3) 0.1384(3) 1.0268(2) 0.0193(11) Uani 1 1 d . . .
O2 O 0.1573(3) 0.0549(3) 0.9977(3) 0.0273(14) Uani 1 1 d . . .
O3 O 0.0896(3) -0.0269(3) 1.0414(2) 0.0196(11) Uani 1 1 d . . .
O4 O -0.0630(3) 0.1939(3) 0.8990(2) 0.0200(12) Uani 1 1 d . . .
O5 O 0.0672(3) 0.1974(3) 0.9115(3) 0.0253(13) Uani 1 1 d . . .
O6 O 0.0154(3) -0.0676(3) 0.9028(2) 0.0197(12) Uani 1 1 d . . .
O7 O -0.0639(4) 0.0607(3) 0.8216(3) 0.0414(18) Uani 1 1 d . . .
H7A H -0.0370 0.0712 0.7887 0.062 Uiso 1 1 d R . .
H7B H -0.0898 0.0088 0.8085 0.062 Uiso 1 1 d R . .
O8 O 0.1127(4) 0.0557(4) 0.8646(3) 0.0440(18) Uani 1 1 d . . .
H8A H 0.1013 0.0116 0.8368 0.066 Uiso 1 1 d R . .
H8B H 0.1109 0.0999 0.8378 0.066 Uiso 1 1 d R . .
O9 O 0.0857(5) 0.1801(4) 0.7684(3) 0.064(2) Uani 1 1 d . . .
O10 O 0.2896(9) 0.0932(10) 0.9224(8) 0.189(8) Uani 1 1 d . . .
O12 O 0.0879(9) 0.5255(12) 0.0118(7) 0.178(7) Uani 1 1 d . . .
O14 O 0.1940(5) 0.2483(6) 0.0330(4) 0.084(3) Uani 1 1 d . . .
O15 O 0.2839(12) 0.2196(6) 0.7996(9) 0.072(3) Uani 0.336(3) 1 d PD A 1
O17 O 0.3161(7) 0.3418(8) 0.8568(5) 0.0208(16) Uani 0.336(3) 1 d PD A 1
O18 O 0.2631(11) 0.3417(13) 0.7424(6) 0.105(6) Uani 0.336(3) 1 d PD A 1
O16 O 0.1815(7) 0.3059(15) 0.8079(11) 0.059(3) Uani 0.1682(15) 1 d PD A 3
O19 O 0.218(3) 0.280(3) 0.827(2) 0.059(3) Uani 0.1682(15) 1 d P A 4
O15' O 0.3166(7) 0.3132(7) 0.7061(6) 0.072(3) Uani 0.664(3) 1 d P A 2
O16' O 0.2896(7) 0.4094(7) 0.7778(5) 0.059(3) Uani 0.664(3) 1 d P A 2
O17' O 0.3922(5) 0.4369(5) 0.7303(4) 0.0208(16) Uani 0.664(3) 1 d P A 2
O18' O 0.2577(7) 0.4348(10) 0.6641(7) 0.105(6) Uani 0.664(3) 1 d P A 2
Zn2 Zn 0.0000 0.56101(6) 0.7500 0.0100(3) Uani 1 2 d S . .
O13 O 0.8568(10) 0.3023(13) 0.9752(8) 0.075(5) Uani 0.50 1 d PU . .
O13' O 0.8415(9) 0.2200(15) 0.9833(9) 0.105(8) Uani 0.50 1 d P . .

loop_
_atom_site_aniso_label
_atom_site_aniso_U_11
_atom_site_aniso_U_22
_atom_site_aniso_U_33
_atom_site_aniso_U_23
_atom_site_aniso_U_13
_atom_site_aniso_U_12
C1 0.017(4) 0.012(4) 0.015(4) 0.001(3) 0.001(3) -0.004(3)
C3 0.007(4) 0.027(5) 0.030(4) 0.008(4) -0.001(3) -0.009(3)
C5 0.011(4) 0.020(4) 0.019(4) 0.002(3) 0.005(3) -0.002(3)
C6 0.010(4) 0.013(4) 0.021(4) 0.006(3) -0.002(3) -0.002(3)
C7 0.023(4) 0.012(4) 0.009(3) 0.000(3) 0.004(3) 0.006(3)
C8 0.012(4) 0.014(4) 0.030(4) 0.005(3) 0.004(3) -0.001(3)
C9 0.019(4) 0.008(3) 0.015(3) 0.004(3) 0.007(3) 0.001(3)
C10 0.018(4) 0.010(3) 0.011(3) 0.001(3) 0.001(3) 0.002(3)
C11 0.015(4) 0.014(4) 0.026(4) 0.007(3) 0.003(3) -0.001(3)
C12 0.029(4) 0.012(4) 0.021(4) 0.000(3) 0.011(3) 0.003(3)
C13 0.014(4) 0.012(4) 0.016(3) 0.003(3) 0.003(3) -0.004(3)
C14 0.016(4) 0.010(4) 0.008(3) 0.002(3) 0.001(3) 0.000(3)
C15 0.023(4) 0.011(4) 0.014(3) 0.002(3) 0.006(3) 0.001(3)
C17 0.013(4) 0.011(4) 0.017(4) -0.002(3) 0.005(3) -0.001(3)
C18 0.038(5) 0.016(4) 0.014(4) -0.002(3) 0.015(3) -0.004(4)
C19 0.014(4) 0.017(4) 0.023(4) 0.006(3) 0.000(3) -0.004(3)
C20 0.010(4) 0.019(4) 0.021(4) 0.006(3) 0.001(3) 0.005(3)
C1A 0.010(4) 0.017(4) 0.019(4) -0.005(3) -0.001(3) 0.000(3)
Cl1 0.0269(16) 0.052(2) 0.0441(18) 0.0058(16) 0.0114(14) -0.0029(15)
Cl1' 0.0269(16) 0.052(2) 0.0441(18) 0.0058(16) 0.0114(14) -0.0029(15)
Dy1 0.0132(2) 0.0076(2) 0.00932(19) 0.00069(13) 0.00242(13) -0.00074(14)
N3 0.018(3) 0.008(3) 0.009(3) 0.001(2) 0.004(2) 0.001(2)
N4 0.019(3) 0.010(3) 0.013(3) 0.002(2) 0.005(3) 0.001(3)
N7 0.009(3) 0.011(3) 0.015(3) 0.000(2) -0.002(2) -0.002(2)
O1 0.033(3) 0.013(3) 0.012(2) -0.002(2) 0.008(2) -0.005(2)
O2 0.015(3) 0.040(4) 0.024(3) 0.012(3) 0.000(2) 0.000(3)
O3 0.013(3) 0.015(3) 0.029(3) -0.003(2) 0.004(2) -0.001(2)
O4 0.016(3) 0.014(3) 0.028(3) 0.009(2) 0.003(2) -0.004(2)
O5 0.019(3) 0.016(3) 0.046(3) 0.014(3) 0.017(3) 0.005(2)
O6 0.036(3) 0.009(3) 0.016(3) -0.001(2) 0.011(2) 0.001(2)
O7 0.068(5) 0.027(4) 0.014(3) -0.001(3) -0.009(3) -0.002(3)
O8 0.072(5) 0.039(4) 0.037(4) -0.001(3) 0.040(4) 0.003(4)
O9 0.130(7) 0.041(4) 0.027(3) -0.006(3) 0.035(4) -0.023(5)
O10 0.178(14) 0.203(15) 0.246(17) -0.123(14) 0.156(14) -0.133(12)
O12 0.134(12) 0.28(2) 0.123(10) -0.069(12) 0.045(9) 0.027(13)
O14 0.064(6) 0.095(7) 0.092(7) -0.022(6) 0.023(5) -0.018(5)
O15 0.073(8) 0.051(7) 0.089(8) -0.022(6) 0.018(7) -0.018(6)
O17 0.021(4) 0.026(4) 0.015(3) -0.001(3) 0.003(3) -0.005(3)
O18 0.031(6) 0.165(16) 0.104(10) 0.075(10) -0.003(6) -0.011(7)
O16 0.078(8) 0.063(7) 0.062(7) -0.031(6) 0.057(6) -0.036(6)
O19 0.078(8) 0.063(7) 0.062(7) -0.031(6) 0.057(6) -0.036(6)
O15' 0.073(8) 0.051(7) 0.089(8) -0.022(6) 0.018(7) -0.018(6)
O16' 0.078(8) 0.063(7) 0.062(7) -0.031(6) 0.057(6) -0.036(6)
O17' 0.021(4) 0.026(4) 0.015(3) -0.001(3) 0.003(3) -0.005(3)
O18' 0.031(6) 0.165(16) 0.104(10) 0.075(10) -0.003(6) -0.011(7)
Zn2 0.0113(6) 0.0058(5) 0.0109(5) 0.000 0.0003(4) 0.000
O13 0.063(8) 0.104(10) 0.068(8) 0.001(8) 0.034(7) 0.009(7)
O13' 0.039(10) 0.16(2) 0.109(15) -0.081(16) 0.012(10) 0.029(12)

loop_
_atom_type_symbol
_atom_type_description
_atom_type_scat_dispersion_real
_atom_type_scat_dispersion_imag
_atom_type_scat_source
C C 0.0033 0.0016 'International Tables Vol C Tables 4.2.6.8 and 6.1.1.4'
H H 0.0000 0.0000 'International Tables Vol C Tables 4.2.6.8 and 6.1.1.4'
Cl Cl 0.1484 0.1585 'International Tables Vol C Tables 4.2.6.8 and 6.1.1.4'
Dy Dy -0.1892 4.4098 'International Tables Vol C Tables 4.2.6.8 and 6.1.1.4'
N N 0.0061 0.0033 'International Tables Vol C Tables 4.2.6.8 and 6.1.1.4'
O O 0.0106 0.0060 'International Tables Vol C Tables 4.2.6.8 and 6.1.1.4'
Zn Zn 0.2839 1.4301 'International Tables Vol C Tables 4.2.6.8 and 6.1.1.4'

loop_
_geom_angle_atom_site_label_1
_geom_angle_atom_site_label_2
_geom_angle_atom_site_label_3
_geom_angle
_geom_angle_site_symmetry_1
_geom_angle_site_symmetry_3
C20 C1 C17 122.5(6) . .
N7 C1 C17 116.3(6) . .
N7 C1 C20 121.2(7) . .
C19 C3 C5 118.4(7) . .
C3 C5 C1A 124.4(6) . 7_557
C6 C5 C3 118.3(7) . .
C6 C5 C1A 117.3(7) . 7_557
C5 C6 C17 119.4(7) . .
O1 C7 C10 117.2(6) 5_557 .
O1 C7 O6 125.8(6) 5_557 .
O6 C7 C10 117.0(6) . .
C11 C8 C13 119.1(7) . .
C14 C9 C10 118.6(6) . .
C9 C10 C7 120.7(6) . .
C18 C10 C7 121.0(6) . .
C18 C10 C9 118.3(6) . .
N7 C11 C8 122.5(7) . .
N3 C12 C18 122.7(7) . 2_566
C8 C13 C15 121.6(6) . .
C20 C13 C8 118.6(7) . .
C20 C13 C15 119.7(6) . .
C9 C14 C14 122.1(4) . 2_556
N3 C14 C9 123.0(6) 2_546 .
N3 C14 C14 114.8(4) 2_546 2_556
C13 C15 Dy1 172.1(5) . .
O4 C15 C13 120.7(6) . .
O4 C15 Dy1 64.9(4) . .
O4 C15 O5 122.3(7) . .
O5 C15 C13 117.0(6) . .
O5 C15 Dy1 57.6(4) . .
C6 C17 C1 121.0(6) . .
N4 C17 C1 116.8(6) . .
N4 C17 C6 122.2(6) . .
C10 C18 C12 119.1(6) . 2_546
N4 C19 C3 123.3(7) . .
C13 C20 C1 119.8(7) . .
C5 C1A Dy1 169.2(5) 7_557 .
O2 C1A C5 117.5(6) . 7_557
O2 C1A Dy1 51.7(4) . .
O2 C1A O3 123.1(7) . .
O3 C1A C5 119.4(7) . 7_557
O3 C1A Dy1 71.4(4) . .
O15 Cl1 O17 110.7(7) . .
O15 Cl1 O18 110.3(8) . .
O18 Cl1 O17 108.9(7) . .
O15' Cl1' O17' 110.7(6) . .
O16' Cl1' O15' 110.6(8) . .
O16' Cl1' O17' 109.1(6) . .
O16' Cl1' O18' 112.5(9) . .
O18' Cl1' O15' 106.7(9) . .
O18' Cl1' O17' 107.1(7) . .
C15 Dy1 C1A 124.7(2) . .
C15 Dy1 Dy1 134.94(14) . 5_557
C1A Dy1 Dy1 58.74(15) . 5_557
O1 Dy1 C15 73.49(18) . .
O1 Dy1 C1A 69.26(19) . .
O1 Dy1 Dy1 66.96(12) . 5_557
O1 Dy1 O2 74.07(19) . .
O1 Dy1 O3 69.01(16) . .
O1 Dy1 O4 72.29(16) . .
O1 Dy1 O5 75.94(18) . .
O1 Dy1 O7 138.6(2) . .
O1 Dy1 O8 132.4(2) . .
O2 Dy1 C15 106.5(2) . .
O2 Dy1 C1A 24.34(19) . .
O2 Dy1 Dy1 82.89(13) . 5_557
O2 Dy1 O3 49.31(17) . .
O2 Dy1 O4 128.83(18) . .
O2 Dy1 O5 82.29(18) . .
O2 Dy1 O8 69.0(2) . .
O3 Dy1 C15 107.13(19) 5_557 .
O3 Dy1 C15 139.74(18) . .
O3 Dy1 C1A 24.97(17) . .
O3 Dy1 C1A 101.8(2) 5_557 .
O3 Dy1 Dy1 43.38(12) 5_557 5_557
O3 Dy1 Dy1 34.29(10) . 5_557
O3 Dy1 O1 76.00(18) 5_557 .
O3 Dy1 O2 125.46(18) 5_557 .
O3 Dy1 O3 77.67(17) 5_557 .
O3 Dy1 O4 81.39(17) 5_557 .
O3 Dy1 O5 131.71(18) 5_557 .
O3 Dy1 O6 78.55(18) 5_557 .
O3 Dy1 O7 85.1(2) 5_557 .
O3 Dy1 O8 151.1(2) 5_557 .
O4 Dy1 C15 26.49(18) . .
O4 Dy1 C1A 139.18(18) . .
O4 Dy1 Dy1 116.55(11) . 5_557
O4 Dy1 O3 139.32(15) . .
O5 Dy1 C15 26.43(19) . .
O5 Dy1 C1A 103.84(19) . .
O5 Dy1 Dy1 142.56(13) . 5_557
O5 Dy1 O3 125.70(17) . .
O5 Dy1 O4 52.86(16) . .
O5 Dy1 O8 70.4(2) . .
O6 Dy1 C15 150.79(19) . .
O6 Dy1 C1A 80.21(19) . .
O6 Dy1 Dy1 68.69(12) . 5_557
O6 Dy1 O1 134.65(17) . .
O6 Dy1 O2 91.7(2) . .
O6 Dy1 O3 69.27(16) . .
O6 Dy1 O4 139.03(17) . .
O6 Dy1 O5 145.78(18) . .
O6 Dy1 O7 74.36(19) . .
O6 Dy1 O8 76.0(2) . .
O7 Dy1 C15 77.6(2) . .
O7 Dy1 C1A 151.8(2) . .
O7 Dy1 Dy1 120.34(17) . 5_557
O7 Dy1 O2 143.7(2) . .
O7 Dy1 O3 142.07(18) . .
O7 Dy1 O4 68.61(18) . .
O7 Dy1 O5 90.8(2) . .
O7 Dy1 O8 75.1(3) . .
O8 Dy1 C15 89.2(2) . .
O8 Dy1 C1A 87.1(2) . .
O8 Dy1 Dy1 133.73(16) . 5_557
O8 Dy1 O3 105.39(19) . .
O8 Dy1 O4 109.70(19) . .
C12 N3 C14 118.2(6) . 2_566
C12 N3 Zn2 125.4(5) . .
C14 N3 Zn2 115.2(4) 2_566 .
C17 N4 Zn2 114.1(5) . .
C19 N4 C17 118.3(6) . .
C19 N4 Zn2 127.4(5) . .
C1 N7 Zn2 111.6(5) . .
C11 N7 C1 118.6(6) . .
C11 N7 Zn2 126.9(5) . .
C7 O1 Dy1 139.1(5) 5_557 .
C1A O2 Dy1 104.0(4) . .
C1A O3 Dy1 83.6(4) . .
C1A O3 Dy1 164.3(5) . 5_557
Dy1 O3 Dy1 102.33(17) 5_557 .
C15 O4 Dy1 88.7(4) . .
C15 O5 Dy1 95.9(4) . .
C7 O6 Dy1 136.3(4) . .
N3 Zn2 N3 78.0(3) 2_556 .
N3 Zn2 N4 92.5(2) . 2_556
N3 Zn2 N4 98.6(2) 2_556 2_556
N3 Zn2 N4 92.5(2) 2_556 .
N3 Zn2 N4 98.6(2) . .
N3 Zn2 N7 174.2(2) 2_556 2_556
N3 Zn2 N7 97.8(2) . 2_556
N3 Zn2 N7 174.2(2) . .
N3 Zn2 N7 97.8(2) 2_556 .
N4 Zn2 N4 165.7(3) . 2_556
N4 Zn2 N7 77.4(2) 2_556 2_556
N4 Zn2 N7 92.1(2) . 2_556
N4 Zn2 N7 92.1(2) 2_556 .
N4 Zn2 N7 77.4(2) . .
N7 Zn2 N7 86.7(3) . 2_556

loop_
_geom_bond_atom_site_label_1
_geom_bond_atom_site_label_2
_geom_bond_distance
_geom_bond_site_symmetry_2
C1 C17 1.484(10) .
C1 C20 1.393(10) .
C1 N7 1.353(9) .
C3 C5 1.383(10) .
C3 C19 1.398(10) .
C5 C6 1.381(10) .
C5 C1A 1.508(10) 7_557
C6 C17 1.389(10) .
C7 C10 1.503(9) .
C7 O1 1.255(8) 5_557
C7 O6 1.264(9) .
C8 C11 1.370(10) .
C8 C13 1.396(10) .
C9 C10 1.405(9) .
C9 C14 1.367(10) .
C10 C18 1.375(10) .
C11 N7 1.336(9) .
C12 C18 1.383(10) 2_566
C12 N3 1.329(9) .
C13 C15 1.511(10) .
C13 C20 1.358(10) .
C14 C14 1.514(12) 2_556
C14 N3 1.340(9) 2_546
C15 Dy1 2.808(7) .
C15 O4 1.253(8) .
C15 O5 1.256(9) .
C17 N4 1.339(9) .
C18 C12 1.383(10) 2_546
C19 N4 1.317(9) .
C1A C5 1.508(10) 7_557
C1A Dy1 2.930(7) .
C1A O2 1.245(9) .
C1A O3 1.245(9) .
Cl1 O15 1.426(8) .
Cl1 O17 1.443(8) .
Cl1 O18 1.439(8) .
Cl1' O15' 1.467(12) .
Cl1' O16' 1.411(10) .
Cl1' O17' 1.473(8) .
Cl1' O18' 1.436(13) .
Dy1 Dy1 3.9741(6) 5_557
Dy1 O1 2.334(5) .
Dy1 O2 2.370(5) .
Dy1 O3 2.794(5) .
Dy1 O3 2.292(5) 5_557
Dy1 O4 2.542(5) .
Dy1 O5 2.384(5) .
Dy1 O6 2.333(5) .
Dy1 O7 2.369(5) .
Dy1 O8 2.433(6) .
N3 C14 1.340(9) 2_566
N3 Zn2 2.117(6) .
N4 Zn2 2.156(6) .
N7 Zn2 2.182(6) .
O1 C7 1.255(8) 5_557
O3 Dy1 2.292(5) 5_557
Zn2 N3 2.117(6) 2_556
Zn2 N4 2.156(6) 2_556
Zn2 N7 2.182(6) 2_556
O13 O13' 1.42(3) .
